data_2300462
loop_
_publ_author_name
'Samuha, Shmuel'
'Krimer, Yaakov'
'Meshi, Louisa'

_publ_section_title
;
 Strategies for full structure solution of intermetallic compounds using
 precession electron diffraction zonal data
;
_journal_issue 3
_journal_name_full 'Journal of Applied Crystallography'
_journal_page_first 1032
_journal_page_last 1041
_journal_paper_doi 10.1107/S1600576714009200
_journal_volume 47
_journal_year 2014
_chemical_formula_sum 'Ag5 Mg33'
_chemical_formula_weight 1341.4
_space_group_IT_number 57
_symmetry_cell_setting orthorhombic
_symmetry_Int_Tables_number 57
_symmetry_space_group_name_Hall '-P 2c 2b'
_symmetry_space_group_name_H-M 'P b c m'
_cell_angle_alpha 90
_cell_angle_beta 90
_cell_angle_gamma 90
_cell_formula_units_Z 4
_cell_length_a 8.87
_cell_length_b 16.48
_cell_length_c 19.48
_cell_measurement_temperature 293
_cell_volume 2847.540
_diffrn_ambient_temperature 293
_diffrn_measured_fraction_theta_full 0.19
_diffrn_measured_fraction_theta_max 0.05
_diffrn_radiation_probe electron
_diffrn_radiation_type electron
_diffrn_radiation_wavelength 0.0251
_diffrn_reflns_av_R_equivalents 0.1667
_diffrn_reflns_av_unetI/netI 0.0007
_diffrn_reflns_limit_h_max 18
_diffrn_reflns_limit_h_min 0
_diffrn_reflns_limit_k_max 37
_diffrn_reflns_limit_k_min 0
_diffrn_reflns_limit_l_max 35
_diffrn_reflns_limit_l_min 0
_diffrn_reflns_number 1226
_diffrn_reflns_theta_full 0.6
_diffrn_reflns_theta_max 1.84
_diffrn_reflns_theta_min 0.09
_exptl_absorpt_coefficient_mu 0
_exptl_crystal_density_diffrn 3.128
_exptl_crystal_F_000 2524
_refine_ls_extinction_method none
_refine_ls_goodness_of_fit_gt 0.00
_refine_ls_goodness_of_fit_ref 44.99
_refine_ls_number_constraints 78
_refine_ls_number_parameters 6
_refine_ls_number_reflns 193
_refine_ls_number_restraints 0
_refine_ls_R_factor_all 0.2932
_refine_ls_R_factor_gt 0.2932
_refine_ls_shift/su_max 0.0258
_refine_ls_shift/su_mean 0.0053
_refine_ls_structure_factor_coef F
_refine_ls_weighting_details w=1/(\s^2^(F)+0.0001F^2^)
_refine_ls_weighting_scheme sigma
_refine_ls_wR_factor_gt 0.4447
_refine_ls_wR_factor_ref 0.4447
_reflns_number_gt 193
_reflns_number_total 193
_reflns_threshold_expression I>0\s(I)
_cod_data_source_file ks5413sup1.cf
_cod_data_source_block I
_cod_original_cell_volume 2847.54
_cod_original_sg_symbol_H-M 'P 2/b 21/c 21/m'
_cod_database_code 2300462
_cod_database_fobs_code 2300462

loop_
_symmetry_equiv_pos_site_id
_symmetry_equiv_pos_as_xyz
1 x,y,z
2 -x,-y,z+1/2
3 -x,y+1/2,-z+1/2
4 x,-y+1/2,-z
5 -x,-y,-z
6 x,y,-z+1/2
7 x,-y+1/2,z+1/2
8 -x,y+1/2,z

loop_
_atom_site_label
_atom_site_type_symbol
_atom_site_fract_x
_atom_site_fract_y
_atom_site_fract_z
_atom_site_adp_type
_atom_site_U_iso_or_equiv
_atom_site_site_symmetry_multiplicity
_atom_site_occupancy
_atom_site_calc_flag
Ag1 Ag 0.0137 0.8359 0.9934 Uiso 0.061(7) 8 1 d
Ag2 Ag 0.4897 0.7517 0.1171 Uiso 0.040(7) 8 1 d
Ag3 Ag 0.5 0 1 Uiso 0.064(11) 4 1 d
Mg1 Mg 0.649 0.0833 0.1418 Uiso 0.0246 8 1 d
Mg2 Mg 0.8566 0.9585 0.1704 Uiso 0.0005 8 1 d
Mg3 Mg 0.3536 0.1544 0.1861 Uiso 0.0002 8 1 d
Mg4 Mg 0.8414 0.996 0.022 Uiso 0.0043 8 1 d
Mg5 Mg 0.3367 0.87 0.1787 Uiso 0.0107 8 1 d
Mg6 Mg 0.3126 0.8466 0.0184 Uiso 0.03 8 1 d
Mg7 Mg 0.3375 0.1626 0.0305 Uiso 0.0062 8 1 d
Mg8 Mg 0.8274 0.7849 0.1099 Uiso 0.0037 8 1 d
Mg9 Mg 0.1696 0.722 0.1101 Uiso 0.0102 8 1 d
Mg10 Mg 0.0925 0.918 0.1061 Uiso 0.0015 8 1 d
Mg11 Mg 0.5961 0.9136 0.1193 Uiso 0.05 8 1 d
Mg12 Mg 0.1093 0.8445 0.25 Uiso 0.05 4 1 d
Mg13 Mg 0.8468 0.1042 0.25 Uiso 0.0085 4 1 d
Mg14 Mg 0.4209 0.7185 0.25 Uiso 0.0167 4 1 d
Mg15 Mg 0.6534 0.8171 0.25 Uiso 0.05 4 1 d
Mg16 Mg 0.1064 0.1987 0.25 Uiso 0.05 4 1 d
Mg17 Mg 0.2218 0.981 0.25 Uiso 0.0159 4 1 d
Mg18 Mg 0.3352 0.0077 0.1087 Uiso 0.0072 8 1 d
Mg19 Mg 0.0824 0.0971 0.1201 Uiso 0.19(6) 8 1 d
Mg20 Mg 0.5339 0.9995 0.25 Uiso 0.0424 4 1 d
